data_2225256
loop_
_publ_author_name
'Marouani, Houda'
'Elmi, Lamia'
'Rzaigui, Mohamed'
'Al-Deyab, Salem S.'

_publ_section_title
;
 Bis(2,3-dimethylanilinium) dihydrogendiphosphate
;
_journal_coeditor_code HB5321
_journal_issue 3
_journal_name_full 'Acta Crystallographica Section E'
_journal_page_first o535
_journal_paper_doi 10.1107/S1600536810004149
_journal_volume 66
_journal_year 2010
_chemical_formula_iupac '2C8 H12 N +, H2 P2 O7 2-'
_chemical_formula_moiety '2(C8 H12 N +), H2 P2 O7 2-'
_chemical_formula_sum 'C16 H26 N2 O7 P2'
_chemical_formula_weight 420.33
_chemical_name_systematic
;
Bis(2,3-dimethylanilinium) dihydrogendiphosphate
;
_space_group_IT_number 15
_symmetry_cell_setting monoclinic
_symmetry_space_group_name_Hall '-C 2yc'
_symmetry_space_group_name_H-M 'C 1 2/c 1'
_atom_sites_solution_hydrogens geom
_atom_sites_solution_primary direct
_atom_sites_solution_secondary difmap
_audit_creation_method SHELXL-97
_cell_angle_alpha 90.00
_cell_angle_beta 113.06(4)
_cell_angle_gamma 90.00
_cell_formula_units_Z 4
_cell_length_a 32.9401(10)
_cell_length_b 4.5348(10)
_cell_length_c 15.560(8)
_cell_measurement_reflns_used 25
_cell_measurement_temperature 293
_cell_measurement_theta_max 10
_cell_measurement_theta_min 8
_cell_volume 2138.6(14)
_computing_cell_refinement 'CAD-4 EXPRESS (Enraf--Nonius, 1994)'
_computing_data_collection 'CAD-4 EXPRESS (Enraf--Nonius, 1994)'
_computing_data_reduction 'XCAD4 (Harms & Wocadlo, 1995)'
_computing_molecular_graphics 'ORTEP-3 for Windows (Farrugia, 1997)'
_computing_publication_material 'WinGX (Farrugia, 1999)'
_computing_structure_refinement 'SHELXL97 (Sheldrick, 2008)'
_computing_structure_solution 'SHELXS97 (Sheldrick, 2008)'
_diffrn_ambient_temperature 293
_diffrn_measured_fraction_theta_full 1.000
_diffrn_measured_fraction_theta_max 1.000
_diffrn_measurement_device '\k-geometry diffractometer'
_diffrn_measurement_device_type 'Enraf--Nonius CAD-4'
_diffrn_measurement_method 'non-profiled omega scans'
_diffrn_radiation_monochromator graphite
_diffrn_radiation_type AgK\a
_diffrn_radiation_wavelength 0.56087
_diffrn_reflns_av_R_equivalents 0.0107
_diffrn_reflns_av_sigmaI/netI 0.0179
_diffrn_reflns_limit_h_max 45
_diffrn_reflns_limit_h_min -49
_diffrn_reflns_limit_k_max 6
_diffrn_reflns_limit_k_min 0
_diffrn_reflns_limit_l_max 23
_diffrn_reflns_limit_l_min 0
_diffrn_reflns_number 3944
_diffrn_reflns_theta_full 24.97
_diffrn_reflns_theta_max 24.97
_diffrn_reflns_theta_min 2.07
_diffrn_standards_decay_% 1
_diffrn_standards_interval_time 120
_diffrn_standards_number 2
_exptl_absorpt_coefficient_mu 0.131
_exptl_absorpt_correction_type none
_exptl_crystal_colour pink
_exptl_crystal_density_diffrn 1.305
_exptl_crystal_density_method 'not measured'
_exptl_crystal_description prism
_exptl_crystal_F_000 888
_exptl_crystal_size_max 0.50
_exptl_crystal_size_mid 0.45
_exptl_crystal_size_min 0.25
_refine_diff_density_max 0.441
_refine_diff_density_min -0.216
_refine_ls_extinction_method none
_refine_ls_goodness_of_fit_ref 1.106
_refine_ls_hydrogen_treatment constr
_refine_ls_matrix_type full
_refine_ls_number_parameters 127
_refine_ls_number_reflns 3815
_refine_ls_number_restraints 0
_refine_ls_restrained_S_all 1.106
_refine_ls_R_factor_all 0.0601
_refine_ls_R_factor_gt 0.0398
_refine_ls_shift/su_max 0.001
_refine_ls_shift/su_mean 0.000
_refine_ls_structure_factor_coef Fsqd
_refine_ls_weighting_details 'calc w=1/[\s^2^(Fo^2^)+(0.0801P)^2^+0.3731P] where P=(Fo^2^+2Fc^2^)/3'
_refine_ls_weighting_scheme calc
_refine_ls_wR_factor_gt 0.1280
_refine_ls_wR_factor_ref 0.1375
_reflns_number_gt 2891
_reflns_number_total 3815
_reflns_threshold_expression I>2\s(I)
_cod_data_source_file hb5321.cif
_cod_data_source_block I
_cod_original_cell_volume 2138.6(12)
_cod_original_sg_symbol_H-M 'C 2/c'
_cod_database_code 2225256
_cod_database_fobs_code 2225256

loop_
_symmetry_equiv_pos_as_xyz
'x, y, z'
'-x, y, -z+1/2'
'x+1/2, y+1/2, z'
'-x+1/2, y+1/2, -z+1/2'
'-x, -y, -z'
'x, -y, z-1/2'
'-x+1/2, -y+1/2, -z'
'x+1/2, -y+1/2, z-1/2'

loop_
_atom_site_type_symbol
_atom_site_label
_atom_site_fract_x
_atom_site_fract_y
_atom_site_fract_z
_atom_site_U_iso_or_equiv
_atom_site_adp_type
_atom_site_calc_flag
_atom_site_refinement_flags
_atom_site_occupancy
_atom_site_disorder_assembly
_atom_site_disorder_group
P P1 0.510805(12) 0.68375(7) 0.35144(2) 0.03189(11) Uani d . 1 . .
O O1 0.53139(4) 0.9396(2) 0.41487(7) 0.0424(3) Uani d . 1 . .
O O2 0.5000 0.8169(3) 0.2500 0.0384(3) Uani d S 1 . .
O O3 0.54560(4) 0.4412(2) 0.36452(9) 0.0470(3) Uani d . 1 . .
H H3 0.5369 0.2852 0.3779 0.071 Uiso calc R 1 . .
O O4 0.46936(4) 0.5703(2) 0.35653(8) 0.0424(2) Uani d . 1 . .
N N1 0.43242(4) 0.0895(3) 0.39453(8) 0.0350(2) Uani d . 1 . .
H H1A 0.4485 0.2236 0.3802 0.052 Uiso calc R 1 . .
H H1B 0.4353 -0.0845 0.3711 0.052 Uiso calc R 1 . .
H H1C 0.4417 0.0755 0.4563 0.052 Uiso calc R 1 . .
C C1 0.38624(5) 0.1778(4) 0.35532(12) 0.0445(3) Uani d . 1 . .
C C2 0.36165(6) 0.1438(4) 0.26065(13) 0.0540(4) Uani d . 1 . .
C C3 0.31819(7) 0.2505(7) 0.22611(18) 0.0764(7) Uani d . 1 . .
C C4 0.30194(8) 0.3801(8) 0.2858(3) 0.1040(11) Uani d . 1 . .
H H4 0.2730 0.4483 0.2622 0.125 Uiso calc R 1 . .
C C5 0.32707(9) 0.4116(9) 0.3788(3) 0.1165(13) Uani d . 1 . .
H H5 0.3154 0.5022 0.4177 0.140 Uiso calc R 1 . .
C C6 0.36968(7) 0.3087(6) 0.41443(18) 0.0796(7) Uani d . 1 . .
H H6 0.3871 0.3273 0.4778 0.095 Uiso calc R 1 . .
C C7 0.38165(8) 0.0022(7) 0.19904(14) 0.0804(7) Uani d . 1 . .
H H7A 0.4052 0.1237 0.1972 0.121 Uiso calc R 1 . .
H H7B 0.3595 -0.0192 0.1370 0.121 Uiso calc R 1 . .
H H7C 0.3931 -0.1885 0.2235 0.121 Uiso calc R 1 . .
C C8 0.28886(9) 0.2238(11) 0.1235(2) 0.1297(14) Uani d . 1 . .
H H8A 0.2637 0.3508 0.1092 0.195 Uiso calc R 1 . .
H H8B 0.2791 0.0234 0.1096 0.195 Uiso calc R 1 . .
H H8C 0.3051 0.2803 0.0867 0.195 Uiso calc R 1 . .

loop_
_atom_site_aniso_label
_atom_site_aniso_U_11
_atom_site_aniso_U_22
_atom_site_aniso_U_33
_atom_site_aniso_U_12
_atom_site_aniso_U_13
_atom_site_aniso_U_23
P1 0.04612(19) 0.02030(15) 0.03291(17) 0.00149(12) 0.01944(14) 0.00289(11)
O1 0.0698(7) 0.0241(4) 0.0301(5) -0.0029(4) 0.0160(4) 0.0017(4)
O2 0.0632(9) 0.0255(6) 0.0304(6) 0.000 0.0226(6) 0.000
O3 0.0532(6) 0.0243(4) 0.0715(8) 0.0059(4) 0.0330(6) 0.0104(5)
O4 0.0523(6) 0.0313(5) 0.0537(6) 0.0016(4) 0.0316(5) 0.0055(4)
N1 0.0379(5) 0.0330(5) 0.0349(5) -0.0003(4) 0.0152(4) 0.0025(4)
C1 0.0365(6) 0.0454(8) 0.0512(8) -0.0012(6) 0.0169(6) 0.0025(7)
C2 0.0410(7) 0.0636(11) 0.0511(9) -0.0091(7) 0.0113(7) 0.0096(8)
C3 0.0417(9) 0.0942(16) 0.0760(14) -0.0044(11) 0.0043(9) 0.0159(14)
C4 0.0411(10) 0.124(2) 0.135(3) 0.0155(13) 0.0218(14) -0.008(2)
C5 0.0570(13) 0.169(3) 0.123(3) 0.0279(18) 0.0343(16) -0.037(2)
C6 0.0507(10) 0.112(2) 0.0743(14) 0.0127(12) 0.0227(10) -0.0250(14)
C7 0.0648(12) 0.129(2) 0.0413(9) -0.0042(14) 0.0146(8) -0.0027(12)
C8 0.0561(13) 0.213(4) 0.084(2) -0.003(2) -0.0123(13) 0.030(3)

loop_
_atom_type_symbol
_atom_type_description
_atom_type_scat_dispersion_real
_atom_type_scat_dispersion_imag
_atom_type_scat_source
C C 0.0015 0.0009 'International Tables Vol C Tables 4.2.6.8 and 6.1.1.4'
H H 0.0000 0.0000 'International Tables Vol C Tables 4.2.6.8 and 6.1.1.4'
N N 0.0030 0.0019 'International Tables Vol C Tables 4.2.6.8 and 6.1.1.4'
O O 0.0056 0.0036 'International Tables Vol C Tables 4.2.6.8 and 6.1.1.4'
P P 0.0667 0.0580 'International Tables Vol C Tables 4.2.6.8 and 6.1.1.4'

loop_
_geom_angle_atom_site_label_1
_geom_angle_atom_site_label_2
_geom_angle_atom_site_label_3
_geom_angle_site_symmetry_1
_geom_angle_site_symmetry_3
_geom_angle
_geom_angle_publ_flag
O4 P1 O1 . . 114.78(7) ?
O4 P1 O3 . . 113.29(6) ?
O1 P1 O3 . . 110.06(7) ?
O4 P1 O2 . . 109.24(6) ?
O1 P1 O2 . . 103.08(6) ?
O3 P1 O2 . . 105.47(6) ?
P1 O2 P1 2_655 . 135.50(9) ?
P1 O3 H3 . . 109.5 ?
C1 N1 H1A . . 109.5 ?
C1 N1 H1B . . 109.5 ?
H1A N1 H1B . . 109.5 ?
C1 N1 H1C . . 109.5 ?
H1A N1 H1C . . 109.5 ?
H1B N1 H1C . . 109.5 ?
C6 C1 C2 . . 122.71(18) ?
C6 C1 N1 . . 117.50(17) ?
C2 C1 N1 . . 119.68(16) ?
C1 C2 C3 . . 116.9(2) ?
C1 C2 C7 . . 120.43(17) ?
C3 C2 C7 . . 122.6(2) ?
C4 C3 C2 . . 119.9(2) ?
C4 C3 C8 . . 119.4(3) ?
C2 C3 C8 . . 120.7(3) ?
C5 C4 C3 . . 121.8(2) ?
C5 C4 H4 . . 119.1 ?
C3 C4 H4 . . 119.1 ?
C4 C5 C6 . . 119.5(3) ?
C4 C5 H5 . . 120.2 ?
C6 C5 H5 . . 120.2 ?
C5 C6 C1 . . 119.2(3) ?
C5 C6 H6 . . 120.4 ?
C1 C6 H6 . . 120.4 ?
C2 C7 H7A . . 109.5 ?
C2 C7 H7B . . 109.5 ?
H7A C7 H7B . . 109.5 ?
C2 C7 H7C . . 109.5 ?
H7A C7 H7C . . 109.5 ?
H7B C7 H7C . . 109.5 ?
C3 C8 H8A . . 109.5 ?
C3 C8 H8B . . 109.5 ?
H8A C8 H8B . . 109.5 ?
C3 C8 H8C . . 109.5 ?
H8A C8 H8C . . 109.5 ?
H8B C8 H8C . . 109.5 ?

loop_
_geom_bond_atom_site_label_1
_geom_bond_atom_site_label_2
_geom_bond_site_symmetry_2
_geom_bond_distance
_geom_bond_publ_flag
P1 O4 . 1.4900(11) ?
P1 O1 . 1.5020(11) ?
P1 O3 . 1.5433(11) ?
P1 O2 . 1.5945(10) ?
O2 P1 2_655 1.5944(10) ?
O3 H3 . 0.8200 ?
N1 C1 . 1.4559(19) ?
N1 H1A . 0.8900 ?
N1 H1B . 0.8900 ?
N1 H1C . 0.8900 ?
C1 C6 . 1.374(3) ?
C1 C2 . 1.384(2) ?
C2 C3 . 1.404(3) ?
C2 C7 . 1.503(3) ?
C3 C4 . 1.372(4) ?
C3 C8 . 1.513(3) ?
C4 C5 . 1.364(5) ?
C4 H4 . 0.9300 ?
C5 C6 . 1.373(3) ?
C5 H5 . 0.9300 ?
C6 H6 . 0.9300 ?
C7 H7A . 0.9600 ?
C7 H7B . 0.9600 ?
C7 H7C . 0.9600 ?
C8 H8A . 0.9600 ?
C8 H8B . 0.9600 ?
C8 H8C . 0.9600 ?

loop_
_geom_hbond_atom_site_label_D
_geom_hbond_atom_site_label_H
_geom_hbond_atom_site_label_A
_geom_hbond_site_symmetry_A
_geom_hbond_distance_DH
_geom_hbond_distance_HA
_geom_hbond_distance_DA
_geom_hbond_angle_DHA
O3 H3 O1 1_545 0.82 1.70 2.5088(15) 167
N1 H1A O4 . 0.89 1.81 2.6733(15) 163
N1 H1B O4 1_545 0.89 1.99 2.8175(16) 154
N1 H1C O1 5_666 0.89 1.85 2.732(2) 172
